data_1520836
loop_
_publ_author_name
'Berkowski, M.'
'Kapusniak, J.'
'Piekarczyk, W.'
'Fink-Finowicki, J.'
'Byszewski, P.'
'Perchuc, L.'
'Vasylechko, L.O.'
'Sass, J.'
'Kowalska, E.'
'Savitskii, D.I.'
'Mazur, K.'

_publ_section_title
;
 Czochralski growth and structural investigations of La1-x Ndx Ga O3 solid
 solution single crystals
;
_journal_name_full 'Journal of Crystal Growth'
_journal_page_first 75
_journal_page_last 80
_journal_volume 209
_journal_year 2000
_chemical_formula_sum 'Ga La0.21 Nd0.79 O3'
_chemical_name_systematic '(La0.21 Nd0.79) (Ga O3)'
_space_group_IT_number 62
_symmetry_space_group_name_Hall '-P 2c 2ab'
_symmetry_space_group_name_H-M 'P b n m'
_cell_angle_alpha 90
_cell_angle_beta 90
_cell_angle_gamma 90
_cell_formula_units_Z 4
_cell_length_a 5.44594
_cell_length_b 5.49503
_cell_length_c 7.72501
_cell_volume 231.176
_citation_journal_id_ASTM JCRGAE
_cod_data_source_file Berkowski_JCRGAE_2000_1520.cif
_cod_data_source_block Ga1La0.21Nd0.79O3
_cod_original_cell_volume 231.1756
_cod_original_sg_symbol_Hall '-P 2ac 2n (z,x,y)'
_cod_original_formula_sum 'Ga1 La0.21 Nd0.79 O3'
_cod_database_code 1520836

loop_
_symmetry_equiv_pos_as_xyz
x,y,z
x+1/2,-y+1/2,-z
-x+1/2,y+1/2,-z+1/2
-x,-y,z+1/2
-x,-y,-z
-x-1/2,y-1/2,z
x-1/2,-y-1/2,z-1/2
x,y,-z-1/2

loop_
_atom_site_label
_atom_site_type_symbol
_atom_site_fract_x
_atom_site_fract_y
_atom_site_fract_z
_atom_site_occupancy
_atom_site_U_iso_or_equiv
Nd1 Nd+3 -0.0088 0.0376 0.25 0.79 0.0
La1 La+3 -0.0088 0.0376 0.25 0.21 0.0
Ga1 Ga+3 0.5 0 0 1 0.0
O2 O-2 0.709 0.294 0.034 1 0.0
O1 O-2 0.069 0.471 0.25 1 0.0
